data_7131130
loop_
_publ_author_name
'Lin, Jiawei'
'Cao, Yuechao'
'Liu, Yanbo'
'Li, Maolin'
'Chen, Yifu'
'Zhou, Jianmin'
'Wu, Songgu'
'Gong, Junbo'

_publ_section_title
;
 Structural origins of two-dimensional elastic bending in a nonaromatic
 organic molecular crystal.
;
_journal_issue 5
_journal_name_full 'Chemical communications (Cambridge, England)'
_journal_page_first 619
_journal_page_last 622
_journal_paper_doi 10.1039/d2cc05169a
_journal_volume 59
_journal_year 2023
_chemical_absolute_configuration rm
_chemical_formula_moiety 'C6 H9 N O6'
_chemical_formula_sum 'C6 H9 N O6'
_chemical_formula_weight 191.14
_chemical_name_systematic 'Isosorbide mononitrate'
_space_group_crystal_system tetragonal
_space_group_IT_number 76
_space_group_name_Hall 'P 4w'
_space_group_name_H-M_alt 'P 41'
_atom_sites_solution_hydrogens geom
_atom_sites_solution_primary dual
_audit_creation_date 2022-08-10
_audit_creation_method
;
Olex2 1.5
(compiled 2022.04.07 svn.rca3783a0 for OlexSys, GUI svn.r6498)
;
_audit_update_record
;
2022-09-18 deposited with the CCDC.	2022-12-05 downloaded from the CCDC.
;
_cell_angle_alpha 90
_cell_angle_beta 90
_cell_angle_gamma 90
_cell_formula_units_Z 8
_cell_length_a 15.8980(6)
_cell_length_b 15.8980(6)
_cell_length_c 6.4937(4)
_cell_measurement_reflns_used 7010
_cell_measurement_temperature 113.15
_cell_measurement_theta_max 30.9690
_cell_measurement_theta_min 1.8130
_cell_volume 1641.26(13)
_computing_cell_refinement 'CrysAlisPro 1.171.39.46 (Rigaku OD, 2018)'
_computing_data_collection 'CrysAlisPro 1.171.39.46 (Rigaku OD, 2018)'
_computing_data_reduction 'CrysAlisPro 1.171.39.46 (Rigaku OD, 2018)'
_computing_molecular_graphics 'Olex2 1.5 (Dolomanov et al., 2009)'
_computing_publication_material 'Olex2 1.5 (Dolomanov et al., 2009)'
_computing_structure_refinement 'SHELXL 2018/3 (Sheldrick, 2015)'
_computing_structure_solution 'SHELXT 2018/2 (Sheldrick, 2018)'
_diffrn_ambient_temperature 113.15
_diffrn_detector 'CCD plate'
_diffrn_measured_fraction_theta_full 0.999
_diffrn_measured_fraction_theta_max 0.997
_diffrn_measurement_details
;
List of Runs (angles in degrees, time in seconds):

  # Type    Start    End  Width  t~exp~   \w     \q     \k     \f   Frames
#--------------------------------------------------------------------------
  1  \w   -115.00  65.00   1.00    4.00    --  -25.00  45.00   0.00  180
  2  \w   -115.00  35.00   1.00    4.00    --  -25.00  45.00  90.00  150
  3  \w   -115.00   5.00   1.00    4.00    --  -25.00  45.00 180.00  120
;
_diffrn_measurement_device 'abstract diffractometer'
_diffrn_measurement_device_type 'Rigaku mm007 Saturn70'
_diffrn_measurement_method '\w scans'
_diffrn_orient_matrix_type 'CrysAlisPro convention (1999,Acta A55,543-557)'
_diffrn_orient_matrix_UB_11 -0.0186146000
_diffrn_orient_matrix_UB_12 0.0405542000
_diffrn_orient_matrix_UB_13 -0.0015180000
_diffrn_orient_matrix_UB_21 -0.0405135000
_diffrn_orient_matrix_UB_22 -0.0185422000
_diffrn_orient_matrix_UB_23 0.0060243000
_diffrn_orient_matrix_UB_31 0.0019784000
_diffrn_orient_matrix_UB_32 0.0015832000
_diffrn_orient_matrix_UB_33 0.1090072000
_diffrn_radiation_monochromator confocal
_diffrn_radiation_probe x-ray
_diffrn_radiation_type 'Mo K\a'
_diffrn_radiation_wavelength 0.71073
_diffrn_reflns_av_R_equivalents 0.0819
_diffrn_reflns_av_unetI/netI 0.0698
_diffrn_reflns_Laue_measured_fraction_full 0.999
_diffrn_reflns_Laue_measured_fraction_max 0.997
_diffrn_reflns_limit_h_max 19
_diffrn_reflns_limit_h_min -19
_diffrn_reflns_limit_k_max 19
_diffrn_reflns_limit_k_min -19
_diffrn_reflns_limit_l_max 8
_diffrn_reflns_limit_l_min -8
_diffrn_reflns_number 14602
_diffrn_reflns_point_group_measured_fraction_full 0.999
_diffrn_reflns_point_group_measured_fraction_max 0.996
_diffrn_reflns_theta_full 25.242
_diffrn_reflns_theta_max 26.370
_diffrn_reflns_theta_min 1.812
_diffrn_source 'rotating anode'
_diffrn_source_type 'Enhance (Mo) X-ray Source'
_exptl_absorpt_coefficient_mu 0.141
_exptl_absorpt_correction_T_max 1.00000
_exptl_absorpt_correction_T_min 0.78762
_exptl_absorpt_correction_type multi-scan
_exptl_absorpt_process_details 'CrysAlisPro 1.171.39.46 (Rigaku Oxford Diffraction, 2018)'
_exptl_crystal_colour colourless
_exptl_crystal_density_diffrn 1.547
_exptl_crystal_description block
_exptl_crystal_F_000 800
_exptl_crystal_size_max 0.24
_exptl_crystal_size_mid 0.22
_exptl_crystal_size_min 0.17
_refine_diff_density_max 0.272
_refine_diff_density_min -0.192
_refine_diff_density_rms 0.047
_refine_ls_abs_structure_details
;
 Flack x determined using 855 quotients [(I+)-(I-)]/[(I+)+(I-)]
 (Parsons, Flack and Wagner, Acta Cryst. B69 (2013) 249-259).
;
_refine_ls_abs_structure_Flack -0.2(10)
_refine_ls_extinction_coef 0.0144(19)
_refine_ls_extinction_expression Fc^*^=kFc[1+0.001xFc^2^\l^3^/sin(2\q)]^-1/4^
_refine_ls_extinction_method 'SHELXL-2018/3 (Sheldrick 2018)'
_refine_ls_goodness_of_fit_ref 1.081
_refine_ls_hydrogen_treatment constr
_refine_ls_matrix_type full
_refine_ls_number_parameters 238
_refine_ls_number_reflns 3359
_refine_ls_number_restraints 1
_refine_ls_restrained_S_all 1.081
_refine_ls_R_factor_all 0.0710
_refine_ls_R_factor_gt 0.0472
_refine_ls_shift/su_max 0.000
_refine_ls_shift/su_mean 0.000
_refine_ls_structure_factor_coef Fsqd
_refine_ls_weighting_details 'w=1/[\s^2^(Fo^2^)+(0.0353P)^2^+0.3849P] where P=(Fo^2^+2Fc^2^)/3'
_refine_ls_weighting_scheme calc
_refine_ls_wR_factor_gt 0.0952
_refine_ls_wR_factor_ref 0.1092
_reflns_Friedel_coverage 0.831
_reflns_Friedel_fraction_full 0.999
_reflns_Friedel_fraction_max 0.995
_reflns_number_gt 2673
_reflns_number_total 3359
_reflns_threshold_expression 'I > 2\s(I)'
_cod_data_source_file d2cc05169a2.cif
_cod_data_source_block IMN_CCDC1
_cod_depositor_comments 'Adding full bibliography for 7131129--7131130.cif.'
_cod_original_cell_volume 1641.26(16)
_cod_database_code 7131130
_shelx_shelxl_version_number 2018/3
_chemical_oxdiff_formula 'C11 H10 N O'
_shelx_space_group_comment
;
The symmetry employed for this shelxl refinement is uniquely defined
by the following loop, which should always be used as a source of
symmetry information in preference to the above space-group names.
They are only intended as comments.
;
_shelx_estimated_absorpt_t_max 0.976
_shelx_estimated_absorpt_t_min 0.967
_olex2_refinement_description
;
1. Fixed Uiso
 At 1.2 times of:
  All C(H) groups, All C(H,H) groups
 At 1.5 times of:
  All O(H) groups
2.a Ternary CH refined with riding coordinates:
 C1(H1), C3(H3), C4(H4), C6(H6A), C7(H7), C9(H9), C10(H10), C12(H12A)
2.b Secondary CH2 refined with riding coordinates:
 C2(H2A,H2B), C5(H5A,H5B), C8(H8A,H8B), C11(H11A,H11B)
2.c Idealised tetrahedral OH refined as rotating group:
 O6(H6), O12(H12)
;
_olex2_submission_special_instructions 'No special instructions were received'
_oxdiff_exptl_absorpt_empirical_details
;
Empirical correction (ABSPACK) includes:
- Absorption correction using spherical harmonics
- Frame scaling
- Detector area scaling
;
_oxdiff_exptl_absorpt_empirical_full_max 3.525
_oxdiff_exptl_absorpt_empirical_full_min 0.522

loop_
_space_group_symop_operation_xyz
'x, y, z'
'-x, -y, z+1/2'
'-y, x, z+1/4'
'y, -x, z+3/4'

loop_
_atom_site_label
_atom_site_type_symbol
_atom_site_fract_x
_atom_site_fract_y
_atom_site_fract_z
_atom_site_U_iso_or_equiv
_atom_site_adp_type
_atom_site_occupancy
_atom_site_site_symmetry_order
_atom_site_calc_flag
_atom_site_refinement_flags_posn
_atom_site_refinement_flags_adp
_atom_site_refinement_flags_occupancy
_atom_site_disorder_assembly
_atom_site_disorder_group
O1 O 0.7726(2) 0.39145(19) 0.0603(5) 0.0417(8) Uani 1 1 d . . . . .
O2 O 0.90443(19) 0.40004(18) 0.1518(5) 0.0398(8) Uani 1 1 d . . . . .
O3 O 0.80990(16) 0.33113(16) 0.3457(4) 0.0260(6) Uani 1 1 d . . . . .
O4 O 0.82270(17) 0.17473(17) 0.5881(4) 0.0303(7) Uani 1 1 d . . . . .
O5 O 0.90057(16) 0.21992(16) 0.1378(4) 0.0262(6) Uani 1 1 d . . . . .
O6 O 0.91574(17) 0.03896(16) 0.1980(5) 0.0316(7) Uani 1 1 d . . . . .
H6 H 0.950871 0.067419 0.131078 0.047 Uiso 1 1 calc R U . . .
N1 N 0.8320(2) 0.3780(2) 0.1698(6) 0.0311(8) Uani 1 1 d . . . . .
C1 C 0.8814(2) 0.3003(2) 0.4641(7) 0.0268(9) Uani 1 1 d . . . . .
H1 H 0.922066 0.345958 0.500184 0.032 Uiso 1 1 calc R U . . .
C2 C 0.8441(3) 0.2588(2) 0.6512(7) 0.0310(9) Uani 1 1 d . . . . .
H2A H 0.885398 0.257620 0.765286 0.037 Uiso 1 1 calc R U . . .
H2B H 0.793368 0.289506 0.697763 0.037 Uiso 1 1 calc R U . . .
C3 C 0.8894(2) 0.1465(2) 0.4568(7) 0.0285(9) Uani 1 1 d . . . . .
H3 H 0.934148 0.115841 0.534998 0.034 Uiso 1 1 calc R U . . .
C4 C 0.9238(2) 0.2260(2) 0.3490(6) 0.0263(9) Uani 1 1 d . . . . .
H4 H 0.986381 0.229094 0.363136 0.032 Uiso 1 1 calc R U . . .
C5 C 0.8326(2) 0.1597(2) 0.1252(7) 0.0259(9) Uani 1 1 d . . . . .
H5A H 0.829434 0.134775 -0.014357 0.031 Uiso 1 1 calc R U . . .
H5B H 0.778044 0.186760 0.157261 0.031 Uiso 1 1 calc R U . . .
C6 C 0.8533(2) 0.0936(2) 0.2825(7) 0.0268(9) Uani 1 1 d . . . . .
H6A H 0.802121 0.061856 0.326981 0.032 Uiso 1 1 calc R U . . .
O7 O 0.9553(2) 0.6448(2) 0.3260(5) 0.0487(9) Uani 1 1 d . . . . .
O8 O 0.95296(18) 0.5170(2) 0.4510(6) 0.0439(9) Uani 1 1 d . . . . .
O9 O 0.88805(16) 0.62404(17) 0.6125(5) 0.0316(7) Uani 1 1 d . . . . .
O10 O 0.73901(17) 0.63321(17) 0.8816(5) 0.0317(7) Uani 1 1 d . . . . .
O11 O 0.76418(16) 0.53143(16) 0.4455(4) 0.0284(6) Uani 1 1 d . . . . .
O12 O 0.58021(17) 0.54352(19) 0.5494(5) 0.0394(8) Uani 1 1 d . . . . .
H12 H 0.537306 0.557269 0.617008 0.059 Uiso 1 1 calc R U . . .
N2 N 0.9359(2) 0.5911(3) 0.4499(6) 0.0364(9) Uani 1 1 d . . . . .
C7 C 0.8553(3) 0.5602(3) 0.7530(7) 0.0309(10) Uani 1 1 d . . . . .
H7 H 0.898886 0.517808 0.792341 0.037 Uiso 1 1 calc R U . . .
C8 C 0.8225(3) 0.6081(3) 0.9355(7) 0.0344(10) Uani 1 1 d . . . . .
H8A H 0.821810 0.571929 1.059600 0.041 Uiso 1 1 calc R U . . .
H8B H 0.858054 0.657895 0.963430 0.041 Uiso 1 1 calc R U . . .
C9 C 0.7018(2) 0.5645(2) 0.7711(7) 0.0281(9) Uani 1 1 d . . . . .
H9 H 0.669357 0.526121 0.863655 0.034 Uiso 1 1 calc R U . . .
C10 C 0.7749(2) 0.5186(2) 0.6616(6) 0.0267(9) Uani 1 1 d . . . . .
H10 H 0.773760 0.457195 0.694667 0.032 Uiso 1 1 calc R U . . .
C11 C 0.7083(2) 0.6025(2) 0.4188(7) 0.0297(9) Uani 1 1 d . . . . .
H11A H 0.677638 0.598077 0.286589 0.036 Uiso 1 1 calc R U . . .
H11B H 0.740450 0.655820 0.419860 0.036 Uiso 1 1 calc R U . . .
C12 C 0.6477(2) 0.5995(2) 0.5977(7) 0.0278(9) Uani 1 1 d . . . . .
H12A H 0.626274 0.656902 0.632191 0.033 Uiso 1 1 calc R U . . .

loop_
_atom_site_aniso_label
_atom_site_aniso_U_11
_atom_site_aniso_U_22
_atom_site_aniso_U_33
_atom_site_aniso_U_23
_atom_site_aniso_U_13
_atom_site_aniso_U_12
O1 0.052(2) 0.0427(19) 0.0306(19) 0.0116(15) -0.0048(16) 0.0036(15)
O2 0.0484(19) 0.0350(16) 0.036(2) 0.0018(15) 0.0106(16) -0.0168(14)
O3 0.0313(15) 0.0269(14) 0.0199(15) 0.0067(12) 0.0065(12) 0.0011(11)
O4 0.0345(16) 0.0323(16) 0.0240(16) 0.0050(13) 0.0095(13) -0.0002(12)
O5 0.0305(14) 0.0276(14) 0.0204(16) 0.0019(12) 0.0036(12) -0.0026(11)
O6 0.0326(16) 0.0258(14) 0.0364(18) 0.0034(13) 0.0135(14) 0.0007(11)
N1 0.046(2) 0.0215(17) 0.026(2) 0.0015(16) 0.0086(19) -0.0002(15)
C1 0.028(2) 0.030(2) 0.022(2) -0.0020(18) -0.0012(18) -0.0007(16)
C2 0.037(2) 0.035(2) 0.021(2) -0.0002(19) 0.0001(19) 0.0006(17)
C3 0.027(2) 0.033(2) 0.025(2) 0.0048(18) -0.0012(18) 0.0066(16)
C4 0.0229(19) 0.032(2) 0.023(2) -0.0010(18) -0.0012(17) -0.0016(16)
C5 0.028(2) 0.025(2) 0.025(2) 0.0014(17) -0.0001(18) -0.0010(15)
C6 0.027(2) 0.025(2) 0.028(2) 0.0036(18) 0.0091(18) 0.0026(15)
O7 0.0405(19) 0.068(2) 0.038(2) -0.0009(19) 0.0054(16) -0.0118(16)
O8 0.0313(16) 0.047(2) 0.053(2) -0.0213(17) 0.0026(16) 0.0019(13)
O9 0.0291(15) 0.0334(16) 0.0324(17) -0.0052(13) 0.0056(14) 0.0001(12)
O10 0.0349(16) 0.0325(15) 0.0277(17) -0.0088(13) -0.0008(13) 0.0028(11)
O11 0.0299(14) 0.0330(15) 0.0224(16) -0.0030(13) 0.0023(13) 0.0020(11)
O12 0.0265(15) 0.0425(19) 0.049(2) -0.0226(15) 0.0104(15) -0.0101(13)
N2 0.0232(18) 0.052(3) 0.034(2) -0.010(2) 0.0012(17) -0.0048(16)
C7 0.034(2) 0.031(2) 0.028(3) 0.0021(19) -0.0005(19) 0.0030(17)
C8 0.039(2) 0.038(2) 0.026(2) -0.003(2) -0.008(2) 0.0039(18)
C9 0.032(2) 0.024(2) 0.028(2) -0.0031(17) 0.0031(19) -0.0031(16)
C10 0.033(2) 0.0243(19) 0.023(2) -0.0033(17) 0.0015(18) 0.0019(15)
C11 0.026(2) 0.034(2) 0.029(3) 0.0006(19) 0.0003(19) -0.0019(16)
C12 0.024(2) 0.025(2) 0.034(3) -0.0052(18) 0.0019(18) -0.0019(15)

loop_
_atom_type_symbol
_atom_type_description
_atom_type_scat_dispersion_real
_atom_type_scat_dispersion_imag
_atom_type_scat_source
C C 0.0033 0.0016 'International Tables Vol C Tables 4.2.6.8 and 6.1.1.4'
H H 0.0000 0.0000 'International Tables Vol C Tables 4.2.6.8 and 6.1.1.4'
N N 0.0061 0.0033 'International Tables Vol C Tables 4.2.6.8 and 6.1.1.4'
O O 0.0106 0.0060 'International Tables Vol C Tables 4.2.6.8 and 6.1.1.4'

loop_
_geom_angle_atom_site_label_1
_geom_angle_atom_site_label_2
_geom_angle_atom_site_label_3
_geom_angle
_geom_angle_site_symmetry_1
_geom_angle_site_symmetry_3
_geom_angle_publ_flag
N1 O3 C1 114.3(3) . . ?
C3 O4 C2 106.6(3) . . ?
C4 O5 C5 107.1(3) . . ?
C6 O6 H6 109.5 . . ?
O1 N1 O2 129.8(4) . . ?
O1 N1 O3 112.3(3) . . ?
O2 N1 O3 118.0(3) . . ?
O3 C1 H1 112.6 . . ?
O3 C1 C2 105.5(3) . . ?
O3 C1 C4 109.9(3) . . ?
C2 C1 H1 112.6 . . ?
C2 C1 C4 103.1(3) . . ?
C4 C1 H1 112.6 . . ?
O4 C2 C1 105.7(3) . . ?
O4 C2 H2A 110.6 . . ?
O4 C2 H2B 110.6 . . ?
C1 C2 H2A 110.6 . . ?
C1 C2 H2B 110.6 . . ?
H2A C2 H2B 108.7 . . ?
O4 C3 H3 112.1 . . ?
O4 C3 C4 105.9(3) . . ?
O4 C3 C6 109.7(3) . . ?
C4 C3 H3 112.1 . . ?
C6 C3 H3 112.1 . . ?
C6 C3 C4 104.4(3) . . ?
O5 C4 C1 113.7(3) . . ?
O5 C4 C3 106.8(3) . . ?
O5 C4 H4 110.5 . . ?
C1 C4 H4 110.5 . . ?
C3 C4 C1 104.5(3) . . ?
C3 C4 H4 110.5 . . ?
O5 C5 H5A 110.7 . . ?
O5 C5 H5B 110.7 . . ?
O5 C5 C6 105.1(3) . . ?
H5A C5 H5B 108.8 . . ?
C6 C5 H5A 110.7 . . ?
C6 C5 H5B 110.7 . . ?
O6 C6 C3 111.1(3) . . ?
O6 C6 C5 108.5(3) . . ?
O6 C6 H6A 111.7 . . ?
C3 C6 H6A 111.7 . . ?
C5 C6 C3 101.7(3) . . ?
C5 C6 H6A 111.7 . . ?
N2 O9 C7 113.8(3) . . ?
C8 O10 C9 107.0(3) . . ?
C10 O11 C11 107.6(3) . . ?
C12 O12 H12 109.5 . . ?
O7 N2 O9 112.0(4) . . ?
O8 N2 O7 129.2(4) . . ?
O8 N2 O9 118.8(4) . . ?
O9 C7 H7 112.4 . . ?
O9 C7 C8 105.3(3) . . ?
O9 C7 C10 110.5(3) . . ?
C8 C7 H7 112.4 . . ?
C8 C7 C10 103.4(3) . . ?
C10 C7 H7 112.4 . . ?
O10 C8 C7 105.7(3) . . ?
O10 C8 H8A 110.6 . . ?
O10 C8 H8B 110.6 . . ?
C7 C8 H8A 110.6 . . ?
C7 C8 H8B 110.6 . . ?
H8A C8 H8B 108.7 . . ?
O10 C9 H9 112.1 . . ?
O10 C9 C10 106.2(3) . . ?
O10 C9 C12 108.9(3) . . ?
C10 C9 H9 112.1 . . ?
C12 C9 H9 112.1 . . ?
C12 C9 C10 104.9(3) . . ?
O11 C10 C7 114.4(3) . . ?
O11 C10 C9 107.1(3) . . ?
O11 C10 H10 110.4 . . ?
C7 C10 H10 110.4 . . ?
C9 C10 C7 104.0(3) . . ?
C9 C10 H10 110.4 . . ?
O11 C11 H11A 110.5 . . ?
O11 C11 H11B 110.5 . . ?
O11 C11 C12 105.9(3) . . ?
H11A C11 H11B 108.7 . . ?
C12 C11 H11A 110.5 . . ?
C12 C11 H11B 110.5 . . ?
O12 C12 C9 111.1(3) . . ?
O12 C12 C11 109.3(3) . . ?
O12 C12 H12A 111.2 . . ?
C9 C12 H12A 111.2 . . ?
C11 C12 C9 102.7(3) . . ?
C11 C12 H12A 111.2 . . ?

loop_
_geom_bond_atom_site_label_1
_geom_bond_atom_site_label_2
_geom_bond_distance
_geom_bond_site_symmetry_2
_geom_bond_publ_flag
O1 N1 1.201(5) . ?
O2 N1 1.210(4) . ?
O3 N1 1.408(4) . ?
O3 C1 1.457(5) . ?
O4 C2 1.439(5) . ?
O4 C3 1.433(5) . ?
O5 C4 1.423(5) . ?
O5 C5 1.447(4) . ?
O6 H6 0.8400 . ?
O6 C6 1.428(4) . ?
C1 H1 1.0000 . ?
C1 C2 1.504(6) . ?
C1 C4 1.552(6) . ?
C2 H2A 0.9900 . ?
C2 H2B 0.9900 . ?
C3 H3 1.0000 . ?
C3 C4 1.546(5) . ?
C3 C6 1.523(6) . ?
C4 H4 1.0000 . ?
C5 H5A 0.9900 . ?
C5 H5B 0.9900 . ?
C5 C6 1.502(6) . ?
C6 H6A 1.0000 . ?
O7 N2 1.212(5) . ?
O8 N2 1.209(5) . ?
O9 N2 1.403(5) . ?
O9 C7 1.461(5) . ?
O10 C8 1.429(5) . ?
O10 C9 1.435(5) . ?
O11 C10 1.428(5) . ?
O11 C11 1.447(4) . ?
O12 H12 0.8400 . ?
O12 C12 1.429(4) . ?
C7 H7 1.0000 . ?
C7 C8 1.502(6) . ?
C7 C10 1.556(6) . ?
C8 H8A 0.9900 . ?
C8 H8B 0.9900 . ?
C9 H9 1.0000 . ?
C9 C10 1.546(5) . ?
C9 C12 1.521(6) . ?
C10 H10 1.0000 . ?
C11 H11A 0.9900 . ?
C11 H11B 0.9900 . ?
C11 C12 1.510(6) . ?
C12 H12A 1.0000 . ?

loop_
_geom_torsion_atom_site_label_1
_geom_torsion_atom_site_label_2
_geom_torsion_atom_site_label_3
_geom_torsion_atom_site_label_4
_geom_torsion
_geom_torsion_site_symmetry_1
_geom_torsion_site_symmetry_2
_geom_torsion_site_symmetry_3
_geom_torsion_site_symmetry_4
_geom_torsion_publ_flag
O3 C1 C2 O4 84.2(4) . . . . ?
O3 C1 C4 O5 16.4(4) . . . . ?
O3 C1 C4 C3 -99.7(3) . . . . ?
O4 C3 C4 O5 -110.5(3) . . . . ?
O4 C3 C4 C1 10.3(4) . . . . ?
O4 C3 C6 O6 -157.6(3) . . . . ?
O4 C3 C6 C5 87.2(3) . . . . ?
O5 C5 C6 O6 -78.8(4) . . . . ?
O5 C5 C6 C3 38.3(4) . . . . ?
N1 O3 C1 C2 175.5(3) . . . . ?
N1 O3 C1 C4 -74.0(4) . . . . ?
C1 O3 N1 O1 169.5(3) . . . . ?
C1 O3 N1 O2 -12.0(4) . . . . ?
C2 O4 C3 C4 -30.6(4) . . . . ?
C2 O4 C3 C6 -142.7(3) . . . . ?
C2 C1 C4 O5 128.5(3) . . . . ?
C2 C1 C4 C3 12.4(4) . . . . ?
C3 O4 C2 C1 39.5(4) . . . . ?
C4 O5 C5 C6 -36.6(4) . . . . ?
C4 C1 C2 O4 -31.1(4) . . . . ?
C4 C3 C6 O6 89.3(4) . . . . ?
C4 C3 C6 C5 -26.0(4) . . . . ?
C5 O5 C4 C1 -95.8(4) . . . . ?
C5 O5 C4 C3 19.0(4) . . . . ?
C6 C3 C4 O5 5.2(4) . . . . ?
C6 C3 C4 C1 126.1(3) . . . . ?
O9 C7 C8 O10 84.6(4) . . . . ?
O9 C7 C10 O11 17.4(4) . . . . ?
O9 C7 C10 C9 -99.0(4) . . . . ?
O10 C9 C10 O11 -112.4(3) . . . . ?
O10 C9 C10 C7 9.0(4) . . . . ?
O10 C9 C12 O12 -151.7(3) . . . . ?
O10 C9 C12 C11 91.6(4) . . . . ?
O11 C11 C12 O12 -84.4(4) . . . . ?
O11 C11 C12 C9 33.6(4) . . . . ?
N2 O9 C7 C8 168.6(3) . . . . ?
N2 O9 C7 C10 -80.5(4) . . . . ?
C7 O9 N2 O7 173.4(3) . . . . ?
C7 O9 N2 O8 -7.5(5) . . . . ?
C8 O10 C9 C10 -29.5(4) . . . . ?
C8 O10 C9 C12 -142.0(3) . . . . ?
C8 C7 C10 O11 129.7(3) . . . . ?
C8 C7 C10 C9 13.2(4) . . . . ?
C9 O10 C8 C7 38.9(4) . . . . ?
C10 O11 C11 C12 -33.2(4) . . . . ?
C10 C7 C8 O10 -31.4(4) . . . . ?
C10 C9 C12 O12 95.0(4) . . . . ?
C10 C9 C12 C11 -21.8(4) . . . . ?
C11 O11 C10 C7 -96.2(4) . . . . ?
C11 O11 C10 C9 18.5(4) . . . . ?
C12 C9 C10 O11 2.9(4) . . . . ?
C12 C9 C10 C7 124.3(3) . . . . ?
